data_2238968
loop_
_publ_author_name
'Dai, Jing-Wei'
'Li, Zhao-Yang'
'Sato, Osamu'

_publ_section_title
;
 Bis(thiocyanato-\k<i>N</i>)[tris(pyridin-2-ylmethyl)amine-\k^4^<i>N</i>]iron(II)
;
_journal_coeditor_code XU5762
_journal_issue 2
_journal_name_full 'Acta Crystallographica Section E'
_journal_page_first m35
_journal_paper_doi 10.1107/S1600536813034818
_journal_volume 70
_journal_year 2014
_chemical_formula_iupac '[Fe (N C S)2 (C18 H18 N4)]'
_chemical_formula_moiety 'C20 H18 Fe N6 S2'
_chemical_formula_sum 'C20 H18 Fe N6 S2'
_chemical_formula_weight 462.37
_chemical_name_systematic Bis(thiocyanato-\k<i>N</i>)[tris(pyridin-2-ylmethyl)amine-\k^4^<i>N</i>]iron(II)
_space_group_IT_number 15
_symmetry_cell_setting monoclinic
_symmetry_space_group_name_Hall '-C 2yc'
_symmetry_space_group_name_H-M 'C 1 2/c 1'
_atom_sites_solution_hydrogens geom
_atom_sites_solution_primary direct
_atom_sites_solution_secondary difmap
_audit_creation_method SHELXL-97
_cell_angle_alpha 90.00
_cell_angle_beta 112.87(3)
_cell_angle_gamma 90.00
_cell_formula_units_Z 8
_cell_length_a 23.714(5)
_cell_length_b 11.827(2)
_cell_length_c 17.580(3)
_cell_measurement_reflns_used 5300
_cell_measurement_temperature 123(2)
_cell_measurement_theta_max 27.5
_cell_measurement_theta_min 3.1
_cell_volume 4543.0(18)
_computing_cell_refinement 'CrystalClear (Rigaku, 2008)'
_computing_data_collection 'CrystalClear (Rigaku, 2008)'
_computing_data_reduction 'CrystalClear (Rigaku, 2008)'
_computing_molecular_graphics 'SHELXTL (Sheldrick, 2008)'
_computing_publication_material 'SHELXTL (Sheldrick, 2008)'
_computing_structure_refinement 'SHELXTL (Sheldrick, 2008)'
_computing_structure_solution 'SHELXTL (Sheldrick, 2008)'
_diffrn_ambient_temperature 123(2)
_diffrn_detector_area_resol_mean 28.5714
_diffrn_measured_fraction_theta_full 0.995
_diffrn_measured_fraction_theta_max 0.995
_diffrn_measurement_device_type 'Rigaku Saturn70'
_diffrn_measurement_method dtprofit.ref
_diffrn_radiation_monochromator Confocal
_diffrn_radiation_source 'Rotating Anode'
_diffrn_radiation_type MoK\a
_diffrn_radiation_wavelength 0.71073
_diffrn_reflns_av_R_equivalents 0.0594
_diffrn_reflns_av_sigmaI/netI 0.0886
_diffrn_reflns_limit_h_max 28
_diffrn_reflns_limit_h_min -29
_diffrn_reflns_limit_k_max 14
_diffrn_reflns_limit_k_min -13
_diffrn_reflns_limit_l_max 15
_diffrn_reflns_limit_l_min -21
_diffrn_reflns_number 10256
_diffrn_reflns_theta_full 26.00
_diffrn_reflns_theta_max 26.00
_diffrn_reflns_theta_min 3.10
_exptl_absorpt_coefficient_mu 0.865
_exptl_absorpt_correction_T_max 0.92
_exptl_absorpt_correction_T_min 0.84
_exptl_absorpt_correction_type multi-scan
_exptl_absorpt_process_details '(CrystalClear; Rigaku, 2008)'
_exptl_crystal_colour yellow
_exptl_crystal_density_diffrn 1.352
_exptl_crystal_density_method 'not measured'
_exptl_crystal_description block
_exptl_crystal_F_000 1904
_exptl_crystal_size_max 0.20
_exptl_crystal_size_mid 0.20
_exptl_crystal_size_min 0.10
_refine_diff_density_max 0.421
_refine_diff_density_min -0.471
_refine_ls_extinction_method none
_refine_ls_goodness_of_fit_ref 1.108
_refine_ls_hydrogen_treatment mixed
_refine_ls_matrix_type full
_refine_ls_number_parameters 283
_refine_ls_number_reflns 4456
_refine_ls_number_restraints 0
_refine_ls_restrained_S_all 1.108
_refine_ls_R_factor_all 0.0976
_refine_ls_R_factor_gt 0.0693
_refine_ls_shift/su_max 0.000
_refine_ls_shift/su_mean 0.000
_refine_ls_structure_factor_coef Fsqd
_refine_ls_weighting_details 'calc w=1/[\s^2^(Fo^2^)+(0.0906P)^2^+9.7621P] where P=(Fo^2^+2Fc^2^)/3'
_refine_ls_weighting_scheme calc
_refine_ls_wR_factor_gt 0.1846
_refine_ls_wR_factor_ref 0.2027
_reflns_number_gt 3275
_reflns_number_total 4456
_reflns_threshold_expression >2sigma(I)
_cod_data_source_file xu5762sup1.cf
_cod_data_source_block I
_cod_original_sg_symbol_H-M 'C 2/c'
_cod_database_code 2238968
_cod_database_fobs_code 2238968

loop_
_symmetry_equiv_pos_as_xyz
'x, y, z'
'-x, y, -z+1/2'
'x+1/2, y+1/2, z'
'-x+1/2, y+1/2, -z+1/2'
'-x, -y, -z'
'x, -y, z-1/2'
'-x+1/2, -y+1/2, -z'
'x+1/2, -y+1/2, z-1/2'

loop_
_atom_site_type_symbol
_atom_site_label
_atom_site_fract_x
_atom_site_fract_y
_atom_site_fract_z
_atom_site_U_iso_or_equiv
_atom_site_adp_type
_atom_site_calc_flag
_atom_site_refinement_flags
_atom_site_occupancy
_atom_site_symmetry_multiplicity
C C1 0.4648(2) 0.4925(4) 0.3477(3) 0.0314(12) Uani d . 1 1
H H1 0.4527 0.5481 0.3053 0.038 Uiso calc R 1 1
C C2 0.5264(3) 0.4840(6) 0.3995(4) 0.0453(16) Uani d . 1 1
C C3 0.5440(3) 0.4028(6) 0.4600(4) 0.0500(18) Uani d . 1 1
H H3 0.5858 0.3957 0.4960 0.060 Uiso calc R 1 1
C C4 0.5011(3) 0.3321(5) 0.4683(4) 0.0442(15) Uani d . 1 1
H H4 0.5126 0.2749 0.5095 0.053 Uiso calc R 1 1
C C5 0.4394(2) 0.3459(4) 0.4144(3) 0.0291(11) Uani d . 1 1
C C6 0.3910(3) 0.2752(5) 0.4272(3) 0.0308(12) Uani d . 1 1
C C7 0.3845(3) 0.2760(5) 0.1662(4) 0.0365(13) Uani d . 1 1
C C8 0.4054(3) 0.1794(5) 0.1395(4) 0.0515(18) Uani d . 1 1
C C9 0.3991(3) 0.0772(5) 0.1708(4) 0.0537(19) Uani d . 1 1
H H9 0.4129 0.0104 0.1534 0.064 Uiso calc R 1 1
C C10 0.3727(3) 0.0710(4) 0.2277(4) 0.0394(14) Uani d . 1 1
H H10 0.3684 0.0003 0.2507 0.047 Uiso calc R 1 1
C C11 0.3524(2) 0.1698(4) 0.2509(3) 0.0269(11) Uani d . 1 1
C C12 0.3195(2) 0.1693(4) 0.3090(3) 0.0301(12) Uani d . 1 1
H H12A 0.2750 0.1604 0.2770 0.036 Uiso calc R 1 1
H H12B 0.3337 0.1043 0.3473 0.036 Uiso calc R 1 1
C C13 0.3010(2) 0.6046(4) 0.3840(3) 0.0268(11) Uani d . 1 1
H H13 0.3135 0.6574 0.3528 0.032 Uiso calc R 1 1
C C14 0.2846(3) 0.6447(4) 0.4460(4) 0.0334(13) Uani d . 1 1
C C15 0.2664(3) 0.5696(4) 0.4917(4) 0.0368(13) Uani d . 1 1
H H15 0.2550 0.5950 0.5349 0.044 Uiso calc R 1 1
C C16 0.2654(3) 0.4564(5) 0.4731(4) 0.0374(14) Uani d . 1 1
C C17 0.2822(2) 0.4211(4) 0.4102(3) 0.0239(10) Uani d . 1 1
C C18 0.2812(3) 0.2989(4) 0.3860(4) 0.0322(12) Uani d . 1 1
H H18A 0.2862 0.2501 0.4340 0.039 Uiso calc R 1 1
H H18B 0.2412 0.2809 0.3414 0.039 Uiso calc R 1 1
C C19 0.3519(2) 0.6301(4) 0.1751(3) 0.0280(11) Uani d . 1 1
C C20 0.1843(2) 0.3861(4) 0.1455(3) 0.0283(11) Uani d . 1 1
Fe Fe1 0.32597(3) 0.41694(5) 0.26973(4) 0.0221(2) Uani d . 1 1
H H2 0.550(2) 0.542(4) 0.396(3) 0.026 Uiso d . 1 1
H H7 0.391(2) 0.349(5) 0.147(3) 0.026 Uiso d . 1 1
H H8 0.416(2) 0.182(4) 0.092(3) 0.026 Uiso d . 1 1
H H14 0.287(2) 0.726(4) 0.459(3) 0.026 Uiso d . 1 1
H H16 0.248(2) 0.408(4) 0.495(3) 0.026 Uiso d . 1 1
H H6A 0.405(2) 0.203(5) 0.442(3) 0.026 Uiso d . 1 1
H H6B 0.382(2) 0.298(4) 0.469(3) 0.026 Uiso d . 1 1
N N1 0.42170(18) 0.4244(3) 0.3555(3) 0.0259(9) Uani d . 1 1
N N2 0.35696(18) 0.2708(3) 0.2191(3) 0.0256(9) Uani d . 1 1
N N3 0.30029(17) 0.4938(3) 0.3656(2) 0.0201(8) Uani d . 1 1
N N4 0.33090(18) 0.2760(3) 0.3573(3) 0.0240(9) Uani d . 1 1
N N5 0.3355(2) 0.5542(4) 0.2041(3) 0.0376(11) Uani d . 1 1
N N6 0.23443(19) 0.3841(3) 0.1954(3) 0.0303(10) Uani d . 1 1
S S1 0.37451(7) 0.73656(12) 0.13592(10) 0.0415(4) Uani d . 1 1
S S2 0.11437(7) 0.39138(13) 0.07738(11) 0.0517(5) Uani d . 1 1

loop_
_atom_site_aniso_label
_atom_site_aniso_U_11
_atom_site_aniso_U_22
_atom_site_aniso_U_33
_atom_site_aniso_U_12
_atom_site_aniso_U_13
_atom_site_aniso_U_23
C1 0.029(3) 0.035(3) 0.030(3) -0.009(2) 0.012(2) -0.006(2)
C2 0.026(3) 0.060(4) 0.048(4) -0.013(3) 0.013(3) -0.030(3)
C3 0.023(3) 0.081(5) 0.042(4) 0.005(3) 0.008(3) -0.028(4)
C4 0.032(3) 0.060(4) 0.034(3) 0.021(3) 0.007(3) -0.008(3)
C5 0.029(3) 0.032(3) 0.023(3) 0.010(2) 0.007(2) -0.004(2)
C6 0.040(3) 0.028(3) 0.022(3) 0.010(2) 0.010(2) 0.007(2)
C7 0.049(3) 0.031(3) 0.033(3) 0.000(2) 0.021(3) 0.002(2)
C8 0.084(5) 0.038(3) 0.054(4) 0.001(3) 0.050(4) -0.003(3)
C9 0.090(5) 0.030(3) 0.063(5) 0.015(3) 0.053(4) 0.003(3)
C10 0.060(4) 0.025(3) 0.044(4) 0.002(3) 0.033(3) -0.003(2)
C11 0.034(3) 0.021(2) 0.026(3) 0.001(2) 0.011(2) -0.002(2)
C12 0.043(3) 0.020(2) 0.032(3) -0.002(2) 0.019(3) 0.002(2)
C13 0.033(3) 0.021(2) 0.025(3) -0.002(2) 0.009(2) 0.006(2)
C14 0.042(3) 0.019(3) 0.042(3) 0.009(2) 0.019(3) -0.001(2)
C15 0.053(4) 0.027(3) 0.038(3) 0.008(2) 0.026(3) 0.002(2)
C16 0.053(4) 0.025(3) 0.046(4) 0.005(2) 0.032(3) 0.008(3)
C17 0.026(3) 0.019(2) 0.025(3) 0.0048(19) 0.008(2) 0.003(2)
C18 0.048(3) 0.020(2) 0.042(3) -0.006(2) 0.032(3) 0.001(2)
C19 0.032(3) 0.031(3) 0.018(3) 0.003(2) 0.005(2) -0.001(2)
C20 0.034(3) 0.018(2) 0.032(3) -0.001(2) 0.012(3) -0.006(2)
Fe1 0.0252(4) 0.0184(4) 0.0213(4) -0.0012(3) 0.0075(3) 0.0002(3)
N1 0.024(2) 0.027(2) 0.024(2) -0.0009(17) 0.0062(18) -0.0084(18)
N2 0.034(2) 0.0190(19) 0.023(2) -0.0005(17) 0.0102(19) 0.0027(17)
N3 0.0198(19) 0.0190(19) 0.018(2) -0.0029(15) 0.0035(16) 0.0009(16)
N4 0.029(2) 0.0165(19) 0.028(2) 0.0000(16) 0.0131(19) 0.0017(17)
N5 0.044(3) 0.033(2) 0.038(3) 0.002(2) 0.017(2) 0.004(2)
N6 0.028(2) 0.022(2) 0.032(3) -0.0008(17) 0.002(2) -0.0096(18)
S1 0.0507(9) 0.0343(8) 0.0475(9) -0.0017(6) 0.0279(8) 0.0099(7)
S2 0.0352(9) 0.0469(9) 0.0526(11) 0.0060(7) -0.0051(8) -0.0199(8)

loop_
_atom_type_symbol
_atom_type_description
_atom_type_scat_dispersion_real
_atom_type_scat_dispersion_imag
_atom_type_scat_source
C C 0.0033 0.0016 'International Tables Vol C Tables 4.2.6.8 and 6.1.1.4'
H H 0.0000 0.0000 'International Tables Vol C Tables 4.2.6.8 and 6.1.1.4'
Fe Fe 0.3463 0.8444 'International Tables Vol C Tables 4.2.6.8 and 6.1.1.4'
N N 0.0061 0.0033 'International Tables Vol C Tables 4.2.6.8 and 6.1.1.4'
S S 0.1246 0.1234 'International Tables Vol C Tables 4.2.6.8 and 6.1.1.4'

loop_
_geom_angle_atom_site_label_1
_geom_angle_atom_site_label_2
_geom_angle_atom_site_label_3
_geom_angle
N1 C1 C2 122.2(5)
N1 C1 H1 118.9
C2 C1 H1 118.9
C3 C2 C1 118.8(6)
C3 C2 H2 125(4)
C1 C2 H2 115(4)
C4 C3 C2 119.8(6)
C4 C3 H3 120.1
C2 C3 H3 120.1
C3 C4 C5 118.6(6)
C3 C4 H4 120.7
C5 C4 H4 120.7
N1 C5 C4 122.3(5)
N1 C5 C6 118.3(4)
C4 C5 C6 119.2(5)
N4 C6 C5 114.7(4)
N4 C6 H6A 111(3)
C5 C6 H6A 111(3)
N4 C6 H6B 103(3)
C5 C6 H6B 113(3)
H6A C6 H6B 102(5)
N2 C7 C8 122.2(5)
N2 C7 H7 119(3)
C8 C7 H7 119(3)
C9 C8 C7 118.8(6)
C9 C8 H8 119(3)
C7 C8 H8 121(3)
C8 C9 C10 119.7(5)
C8 C9 H9 120.2
C10 C9 H9 120.2
C9 C10 C11 118.6(5)
C9 C10 H10 120.7
C11 C10 H10 120.7
N2 C11 C10 122.4(5)
N2 C11 C12 115.6(4)
C10 C11 C12 121.8(4)
N4 C12 C11 110.9(4)
N4 C12 H12A 109.5
C11 C12 H12A 109.5
N4 C12 H12B 109.5
C11 C12 H12B 109.5
H12A C12 H12B 108.1
N3 C13 C14 122.9(4)
N3 C13 H13 118.5
C14 C13 H13 118.5
C15 C14 C13 119.3(5)
C15 C14 H14 120(3)
C13 C14 H14 121(3)
C14 C15 C16 118.2(5)
C14 C15 H15 120.9
C16 C15 H15 120.9
C15 C16 C17 120.0(5)
C15 C16 H16 120(3)
C17 C16 H16 119(3)
N3 C17 C16 122.3(4)
N3 C17 C18 115.1(4)
C16 C17 C18 122.6(4)
N4 C18 C17 110.2(4)
N4 C18 H18A 109.6
C17 C18 H18A 109.6
N4 C18 H18B 109.6
C17 C18 H18B 109.6
H18A C18 H18B 108.1
N5 C19 S1 179.1(5)
N6 C20 S2 178.7(5)
N5 Fe1 N6 96.34(18)
N5 Fe1 N1 92.51(18)
N6 Fe1 N1 170.87(16)
N5 Fe1 N2 105.47(17)
N6 Fe1 N2 91.73(15)
N1 Fe1 N2 83.71(15)
N5 Fe1 N3 103.16(16)
N6 Fe1 N3 91.49(15)
N1 Fe1 N3 88.68(14)
N2 Fe1 N3 150.64(14)
N5 Fe1 N4 170.32(17)
N6 Fe1 N4 93.18(16)
N1 Fe1 N4 78.06(15)
N2 Fe1 N4 75.94(14)
N3 Fe1 N4 74.74(14)
C5 N1 C1 118.2(5)
C5 N1 Fe1 116.0(3)
C1 N1 Fe1 125.3(4)
C7 N2 C11 118.3(4)
C7 N2 Fe1 125.5(3)
C11 N2 Fe1 116.0(3)
C17 N3 C13 117.3(4)
C17 N3 Fe1 115.5(3)
C13 N3 Fe1 127.2(3)
C6 N4 C18 111.0(4)
C6 N4 C12 111.9(4)
C18 N4 C12 111.0(4)
C6 N4 Fe1 110.6(3)
C18 N4 Fe1 105.3(3)
C12 N4 Fe1 106.9(3)
C19 N5 Fe1 168.1(4)
C20 N6 Fe1 165.9(4)

loop_
_geom_bond_atom_site_label_1
_geom_bond_atom_site_label_2
_geom_bond_distance
_geom_bond_publ_flag
C1 N1 1.350(6) ?
C1 C2 1.393(8) ?
C1 H1 0.9500 ?
C2 C3 1.372(10) ?
C2 H2 0.91(5) ?
C3 C4 1.367(9) ?
C3 H3 0.9500 ?
C4 C5 1.409(7) ?
C4 H4 0.9500 ?
C5 N1 1.332(7) ?
C5 C6 1.506(7) ?
C6 N4 1.476(6) ?
C6 H6A 0.91(5) ?
C6 H6B 0.88(5) ?
C7 N2 1.330(7) ?
C7 C8 1.396(8) ?
C7 H7 0.96(5) ?
C8 C9 1.361(9) ?
C8 H8 0.97(5) ?
C9 C10 1.373(8) ?
C9 H9 0.9500 ?
C10 C11 1.385(7) ?
C10 H10 0.9500 ?
C11 N2 1.341(6) ?
C11 C12 1.509(7) ?
C12 N4 1.485(6) ?
C12 H12A 0.9900 ?
C12 H12B 0.9900 ?
C13 N3 1.349(6) ?
C13 C14 1.377(7) ?
C13 H13 0.9500 ?
C14 C15 1.373(8) ?
C14 H14 0.98(5) ?
C15 C16 1.376(7) ?
C15 H15 0.9500 ?
C16 C17 1.378(7) ?
C16 H16 0.87(5) ?
C17 N3 1.341(6) ?
C17 C18 1.504(6) ?
C18 N4 1.477(6) ?
C18 H18A 0.9900 ?
C18 H18B 0.9900 ?
C19 N5 1.172(7) ?
C19 S1 1.623(5) ?
C20 N6 1.172(7) ?
C20 S2 1.626(6) ?
Fe1 N1 2.185(4) y
Fe1 N2 2.197(4) y
Fe1 N3 2.199(4) y
Fe1 N4 2.241(4) y
Fe1 N5 2.054(5) y
Fe1 N6 2.089(4) y

loop_
_geom_hbond_atom_site_label_D
_geom_hbond_atom_site_label_H
_geom_hbond_atom_site_label_A
_geom_hbond_site_symmetry_A
_geom_hbond_distance_DH
_geom_hbond_distance_HA
_geom_hbond_distance_DA
_geom_hbond_angle_DHA
C4 H4 S2 8_556 0.95 2.98 3.725(6) 136.4
C12 H12B S2 4_545 0.99 2.89 3.850(5) 163.8
C18 H18B S1 4_545 0.99 2.97 3.635(5) 125.6
